data_7117684
loop_
_publ_author_name
'Anup Bhunia'
'Shridhar Thorat'
'Rajesh G. Gonnade'
'Akkattu T. Biju'

_publ_section_title
;
 Reaction of N-heterocyclic carbenes with chalcones leading to the
 synthesis of deoxy-Breslow intermediates in their oxidized form
;
_journal_name_full Chem.Commun.
_journal_page_first 13690
_journal_paper_doi 10.1039/C5cc05800G
_journal_volume 51
_journal_year 2015
_chemical_formula_moiety 'C42 H46 N2 O2'
_chemical_formula_sum 'C42 H46 N2 O2'
_chemical_formula_weight 610.81
_chemical_name_systematic ABB_65
_space_group_IT_number 14
_symmetry_cell_setting monoclinic
_symmetry_space_group_name_Hall '-P 2yn'
_symmetry_space_group_name_H-M 'P 1 21/n 1'
_atom_sites_solution_hydrogens geom
_atom_sites_solution_primary direct
_atom_sites_solution_secondary difmap
_audit_creation_method SHELXL-97
_audit_update_record
;
2015-04-27 deposited with the CCDC.
2015-07-20 downloaded from the CCDC.
;
_cell_angle_alpha 90.00
_cell_angle_beta 103.789(3)
_cell_angle_gamma 90.00
_cell_formula_units_Z 4
_cell_length_a 11.2948(7)
_cell_length_b 16.3779(10)
_cell_length_c 19.5856(12)
_cell_measurement_reflns_used 9836
_cell_measurement_temperature 296(2)
_cell_measurement_theta_max 26.16
_cell_measurement_theta_min 2.23
_cell_volume 3518.6(4)
_computing_cell_refinement 'Bruker SAINT'
_computing_data_collection 'Bruker APEX2'
_computing_data_reduction 'Bruker SAINT'
_computing_molecular_graphics 'Bruker SHELXTL'
_computing_publication_material 'Bruker SHELXTL'
_computing_structure_refinement 'SHELXL-97 (Sheldrick, 2008)'
_computing_structure_solution 'SHELXS-97 (Sheldrick, 2008)'
_diffrn_ambient_temperature 296(2)
_diffrn_measured_fraction_theta_full 1.000
_diffrn_measured_fraction_theta_max 1.000
_diffrn_measurement_device_type 'Bruker APEX-II CCD'
_diffrn_measurement_method '\f and \w scans'
_diffrn_radiation_monochromator graphite
_diffrn_radiation_source 'fine-focus sealed tube'
_diffrn_radiation_type MoK\a
_diffrn_radiation_wavelength 0.71073
_diffrn_reflns_av_R_equivalents 0.0262
_diffrn_reflns_av_sigmaI/netI 0.0167
_diffrn_reflns_limit_h_max 13
_diffrn_reflns_limit_h_min -13
_diffrn_reflns_limit_k_max 19
_diffrn_reflns_limit_k_min -19
_diffrn_reflns_limit_l_max 23
_diffrn_reflns_limit_l_min -23
_diffrn_reflns_number 51494
_diffrn_reflns_theta_full 25.00
_diffrn_reflns_theta_max 25.00
_diffrn_reflns_theta_min 1.64
_exptl_absorpt_coefficient_mu 0.070
_exptl_absorpt_correction_T_max 0.9739
_exptl_absorpt_correction_T_min 0.9612
_exptl_absorpt_correction_type multi-scan
_exptl_absorpt_process_details SADABS,(BRUKER,2006)
_exptl_crystal_colour RED
_exptl_crystal_density_diffrn 1.153
_exptl_crystal_density_method 'not measured'
_exptl_crystal_description BLOCK
_exptl_crystal_F_000 1312
_exptl_crystal_recrystallization_method 'Re-crystallisation from solvent: DCM pet ether mixture'
_exptl_crystal_size_max 0.57
_exptl_crystal_size_mid 0.45
_exptl_crystal_size_min 0.38
_refine_diff_density_max 0.141
_refine_diff_density_min -0.181
_refine_diff_density_rms 0.032
_refine_ls_extinction_method none
_refine_ls_goodness_of_fit_ref 1.050
_refine_ls_hydrogen_treatment constr
_refine_ls_matrix_type full
_refine_ls_number_parameters 423
_refine_ls_number_reflns 6205
_refine_ls_number_restraints 0
_refine_ls_restrained_S_all 1.050
_refine_ls_R_factor_all 0.0575
_refine_ls_R_factor_gt 0.0448
_refine_ls_shift/su_max 0.001
_refine_ls_shift/su_mean 0.000
_refine_ls_structure_factor_coef Fsqd
_refine_ls_weighting_details 'calc w=1/[\s^2^(Fo^2^)+(0.0439P)^2^+1.0871P] where P=(Fo^2^+2Fc^2^)/3'
_refine_ls_weighting_scheme calc
_refine_ls_wR_factor_gt 0.1027
_refine_ls_wR_factor_ref 0.1104
_reflns_number_gt 5076
_reflns_number_total 6205
_reflns_threshold_expression >2sigma(I)
_cod_data_source_file c5cc05800g2.cif
_cod_data_source_block abb_65_0m
_cod_depositor_comments
;
The following automatic conversions were performed:

'_refine_ls_hydrogen_treatment' value 'CONSTR' changed to 'constr'
according to the built-in table from CIF Core dictionary named
'cif_core.dic' version 2.4.1 from 2010-06-29.

Automatic conversion script
Id: cif_fix_values 3392 2015-05-12 13:50:21Z andrius 
;
_cod_original_sg_symbol_H-M 'P2(1)/n  '
_cod_database_code 7117684

loop_
_symmetry_equiv_pos_as_xyz
'x, y, z'
'-x+1/2, y+1/2, -z+1/2'
'-x, -y, -z'
'x-1/2, -y-1/2, z-1/2'

loop_
_atom_site_label
_atom_site_type_symbol
_atom_site_fract_x
_atom_site_fract_y
_atom_site_fract_z
_atom_site_U_iso_or_equiv
_atom_site_adp_type
_atom_site_occupancy
_atom_site_symmetry_multiplicity
_atom_site_calc_flag
_atom_site_refinement_flags
_atom_site_disorder_assembly
_atom_site_disorder_group
O1 O 0.90969(11) 0.70164(7) 0.39327(6) 0.0517(3) Uani 1 1 d . . .
O2 O 0.91893(12) 0.53347(7) 0.30875(7) 0.0651(4) Uani 1 1 d . . .
N1 N 0.80537(10) 0.82421(7) 0.27511(6) 0.0321(3) Uani 1 1 d . . .
N2 N 0.97556(10) 0.86106(7) 0.25127(6) 0.0325(3) Uani 1 1 d . . .
C1 C 0.89822(14) 0.92785(9) 0.23996(8) 0.0381(3) Uani 1 1 d . . .
H1 H 0.9160 0.9792 0.2248 0.046 Uiso 1 1 calc R . .
C2 C 0.79407(14) 0.90546(9) 0.25471(8) 0.0374(3) Uani 1 1 d . . .
H2 H 0.7259 0.9383 0.2519 0.045 Uiso 1 1 calc R . .
C3 C 0.70880(12) 0.77957(9) 0.29616(8) 0.0346(3) Uani 1 1 d . . .
C4 C 0.64106(14) 0.72291(9) 0.24968(9) 0.0420(4) Uani 1 1 d . . .
C5 C 0.65716(16) 0.70998(10) 0.17596(9) 0.0495(4) Uani 1 1 d . . .
H5 H 0.7337 0.7365 0.1732 0.059 Uiso 1 1 calc R . .
C6 C 0.5552(3) 0.75183(19) 0.12320(12) 0.1051(9) Uani 1 1 d . . .
H6A H 0.4784 0.7286 0.1259 0.158 Uiso 1 1 calc R . .
H6B H 0.5672 0.7443 0.0767 0.158 Uiso 1 1 calc R . .
H6C H 0.5556 0.8091 0.1336 0.158 Uiso 1 1 calc R . .
C7 C 0.6674(3) 0.62065(13) 0.15828(13) 0.0935(8) Uani 1 1 d . . .
H7A H 0.7308 0.5956 0.1935 0.140 Uiso 1 1 calc R . .
H7B H 0.6865 0.6160 0.1132 0.140 Uiso 1 1 calc R . .
H7C H 0.5913 0.5938 0.1569 0.140 Uiso 1 1 calc R . .
C8 C 0.54946(16) 0.68172(11) 0.27221(11) 0.0594(5) Uani 1 1 d . . .
H8 H 0.5027 0.6431 0.2428 0.071 Uiso 1 1 calc R . .
C9 C 0.52656(18) 0.69673(12) 0.33684(12) 0.0660(5) Uani 1 1 d . . .
H9 H 0.4657 0.6677 0.3510 0.079 Uiso 1 1 calc R . .
C10 C 0.59308(16) 0.75433(11) 0.38064(10) 0.0554(5) Uani 1 1 d . . .
H10 H 0.5757 0.7645 0.4239 0.066 Uiso 1 1 calc R . .
C11 C 0.68600(14) 0.79790(10) 0.36167(8) 0.0408(4) Uani 1 1 d . . .
C12 C 0.75320(16) 0.86358(11) 0.41025(9) 0.0503(4) Uani 1 1 d . . .
H12 H 0.8223 0.8814 0.3918 0.060 Uiso 1 1 calc R . .
C13 C 0.6711(2) 0.93774(12) 0.41056(12) 0.0737(6) Uani 1 1 d . . .
H13A H 0.6402 0.9566 0.3633 0.111 Uiso 1 1 calc R . .
H13B H 0.7173 0.9805 0.4382 0.111 Uiso 1 1 calc R . .
H13C H 0.6043 0.9226 0.4304 0.111 Uiso 1 1 calc R . .
C14 C 0.8040(2) 0.83251(15) 0.48500(10) 0.0782(6) Uani 1 1 d . . .
H14A H 0.7378 0.8186 0.5058 0.117 Uiso 1 1 calc R . .
H14B H 0.8529 0.8743 0.5124 0.117 Uiso 1 1 calc R . .
H14C H 0.8532 0.7850 0.4837 0.117 Uiso 1 1 calc R . .
C15 C 1.10474(13) 0.86507(9) 0.25342(8) 0.0361(3) Uani 1 1 d . . .
C16 C 1.14020(15) 0.87658(10) 0.19043(9) 0.0446(4) Uani 1 1 d . . .
C17 C 1.26467(17) 0.88045(13) 0.19436(11) 0.0662(6) Uani 1 1 d . . .
H17 H 1.2914 0.8874 0.1534 0.079 Uiso 1 1 calc R . .
C18 C 1.34815(18) 0.87418(15) 0.25708(13) 0.0765(6) Uani 1 1 d . . .
H18 H 1.4310 0.8760 0.2584 0.092 Uiso 1 1 calc R . .
C19 C 1.31059(16) 0.86519(13) 0.31855(11) 0.0634(5) Uani 1 1 d . . .
H19 H 1.3689 0.8620 0.3609 0.076 Uiso 1 1 calc R . .
C20 C 1.18857(14) 0.86076(10) 0.31908(8) 0.0437(4) Uani 1 1 d . . .
C21 C 1.14926(16) 0.85484(11) 0.38819(8) 0.0521(4) Uani 1 1 d . . .
H21 H 1.0812 0.8161 0.3811 0.063 Uiso 1 1 calc R . .
C22 C 1.2497(2) 0.82295(17) 0.44905(11) 0.0891(8) Uani 1 1 d . . .
H22A H 1.2826 0.7733 0.4351 0.134 Uiso 1 1 calc R . .
H22B H 1.2164 0.8125 0.4889 0.134 Uiso 1 1 calc R . .
H22C H 1.3133 0.8630 0.4613 0.134 Uiso 1 1 calc R . .
C23 C 1.1028(2) 0.93705(14) 0.40810(11) 0.0774(6) Uani 1 1 d . . .
H23A H 1.1678 0.9763 0.4159 0.116 Uiso 1 1 calc R . .
H23B H 1.0743 0.9309 0.4503 0.116 Uiso 1 1 calc R . .
H23C H 1.0371 0.9556 0.3707 0.116 Uiso 1 1 calc R . .
C24 C 1.05094(17) 0.89143(11) 0.12058(9) 0.0532(4) Uani 1 1 d . . .
H24 H 0.9693 0.8768 0.1256 0.064 Uiso 1 1 calc R . .
C25 C 1.0771(2) 0.84171(15) 0.05982(11) 0.0823(7) Uani 1 1 d . . .
H25A H 1.1515 0.8605 0.0496 0.123 Uiso 1 1 calc R . .
H25B H 1.0112 0.8483 0.0190 0.123 Uiso 1 1 calc R . .
H25C H 1.0850 0.7851 0.0727 0.123 Uiso 1 1 calc R . .
C26 C 1.0505(2) 0.98258(13) 0.10286(11) 0.0722(6) Uani 1 1 d . . .
H26A H 1.0346 1.0138 0.1412 0.108 Uiso 1 1 calc R . .
H26B H 0.9882 0.9933 0.0611 0.108 Uiso 1 1 calc R . .
H26C H 1.1285 0.9977 0.0952 0.108 Uiso 1 1 calc R . .
C27 C 0.91736(12) 0.79594(8) 0.27177(7) 0.0300(3) Uani 1 1 d . . .
C28 C 0.96473(12) 0.71463(8) 0.28423(7) 0.0328(3) Uani 1 1 d . . .
C29 C 1.03335(14) 0.67783(9) 0.23605(8) 0.0381(3) Uani 1 1 d . . .
C30 C 0.98712(17) 0.67655(11) 0.16372(9) 0.0556(5) Uani 1 1 d . . .
H30 H 0.9146 0.7037 0.1445 0.067 Uiso 1 1 calc R . .
C31 C 1.0462(2) 0.63596(14) 0.11975(11) 0.0750(6) Uani 1 1 d . . .
H31 H 1.0128 0.6360 0.0715 0.090 Uiso 1 1 calc R . .
C32 C 1.1528(2) 0.59581(14) 0.14632(14) 0.0851(7) Uani 1 1 d . . .
H32 H 1.1918 0.5678 0.1166 0.102 Uiso 1 1 calc R . .
C33 C 1.2020(2) 0.59728(14) 0.21737(14) 0.0817(7) Uani 1 1 d . . .
H33 H 1.2749 0.5702 0.2359 0.098 Uiso 1 1 calc R . .
C34 C 1.14417(16) 0.63870(11) 0.26187(10) 0.0568(5) Uani 1 1 d . . .
H34 H 1.1801 0.6404 0.3098 0.068 Uiso 1 1 calc R . .
C35 C 0.94913(13) 0.67266(9) 0.34387(8) 0.0361(3) Uani 1 1 d . . .
C36 C 0.97670(14) 0.58098(9) 0.35135(8) 0.0402(4) Uani 1 1 d . . .
C37 C 1.06430(14) 0.55213(10) 0.41614(8) 0.0424(4) Uani 1 1 d . . .
C38 C 1.13725(16) 0.60571(13) 0.46196(10) 0.0613(5) Uani 1 1 d . . .
H38 H 1.1342 0.6613 0.4521 0.074 Uiso 1 1 calc R . .
C39 C 1.2151(2) 0.57634(18) 0.52273(12) 0.0871(7) Uani 1 1 d . . .
H39 H 1.2650 0.6125 0.5533 0.104 Uiso 1 1 calc R . .
C40 C 1.2192(2) 0.4952(2) 0.53809(14) 0.0943(9) Uani 1 1 d . . .
H40 H 1.2709 0.4762 0.5794 0.113 Uiso 1 1 calc R . .
C41 C 1.1481(2) 0.44170(16) 0.49318(14) 0.0809(8) Uani 1 1 d . . .
H41 H 1.1512 0.3863 0.5038 0.097 Uiso 1 1 calc R . .
C42 C 1.07138(17) 0.46954(11) 0.43203(10) 0.0568(5) Uani 1 1 d . . .
H42 H 1.0239 0.4326 0.4011 0.068 Uiso 1 1 calc R . .

loop_
_atom_site_aniso_label
_atom_site_aniso_U_11
_atom_site_aniso_U_22
_atom_site_aniso_U_33
_atom_site_aniso_U_23
_atom_site_aniso_U_13
_atom_site_aniso_U_12
O1 0.0638(7) 0.0521(7) 0.0440(6) 0.0136(5) 0.0224(6) 0.0203(6)
O2 0.0761(9) 0.0433(7) 0.0678(8) 0.0009(6) 0.0011(7) -0.0170(6)
N1 0.0305(6) 0.0298(6) 0.0361(6) 0.0037(5) 0.0083(5) 0.0012(5)
N2 0.0346(6) 0.0302(6) 0.0344(6) 0.0033(5) 0.0114(5) -0.0003(5)
C1 0.0444(9) 0.0286(8) 0.0429(8) 0.0073(6) 0.0136(7) 0.0018(7)
C2 0.0390(8) 0.0311(8) 0.0420(8) 0.0054(6) 0.0096(7) 0.0068(6)
C3 0.0287(7) 0.0332(8) 0.0416(8) 0.0075(6) 0.0079(6) 0.0020(6)
C4 0.0376(8) 0.0350(8) 0.0517(9) 0.0039(7) 0.0074(7) 0.0003(7)
C5 0.0520(10) 0.0451(10) 0.0474(9) -0.0033(8) 0.0041(8) -0.0093(8)
C6 0.111(2) 0.128(2) 0.0640(15) 0.0173(15) -0.0044(14) 0.0271(18)
C7 0.153(2) 0.0559(13) 0.0793(15) -0.0159(11) 0.0430(16) -0.0089(15)
C8 0.0501(10) 0.0467(10) 0.0820(13) -0.0044(9) 0.0171(10) -0.0149(8)
C9 0.0594(12) 0.0539(11) 0.0957(16) 0.0068(11) 0.0407(11) -0.0132(10)
C10 0.0549(11) 0.0565(11) 0.0631(11) 0.0100(9) 0.0307(9) 0.0025(9)
C11 0.0361(8) 0.0439(9) 0.0440(9) 0.0077(7) 0.0129(7) 0.0056(7)
C12 0.0477(10) 0.0617(11) 0.0443(9) -0.0052(8) 0.0164(8) -0.0022(8)
C13 0.0860(15) 0.0552(12) 0.0782(14) -0.0079(10) 0.0162(12) 0.0050(11)
C14 0.0931(16) 0.0903(16) 0.0469(11) -0.0086(11) 0.0080(11) 0.0191(13)
C15 0.0346(8) 0.0306(8) 0.0447(8) 0.0030(6) 0.0127(7) -0.0008(6)
C16 0.0469(9) 0.0419(9) 0.0503(9) 0.0045(7) 0.0224(8) -0.0001(7)
C17 0.0523(11) 0.0821(15) 0.0741(13) 0.0140(11) 0.0350(11) 0.0031(10)
C18 0.0353(10) 0.1007(18) 0.0969(17) 0.0175(13) 0.0227(11) 0.0021(10)
C19 0.0409(10) 0.0729(13) 0.0718(13) 0.0111(10) 0.0043(9) -0.0029(9)
C20 0.0413(9) 0.0381(9) 0.0502(9) 0.0039(7) 0.0076(7) -0.0050(7)
C21 0.0542(10) 0.0563(11) 0.0420(9) 0.0003(8) 0.0038(8) -0.0179(9)
C22 0.0883(16) 0.110(2) 0.0555(12) 0.0165(12) -0.0091(11) -0.0153(15)
C23 0.0936(16) 0.0802(15) 0.0638(13) -0.0159(11) 0.0298(12) -0.0123(13)
C24 0.0586(11) 0.0638(11) 0.0425(9) 0.0047(8) 0.0226(8) -0.0057(9)
C25 0.1129(19) 0.0862(16) 0.0595(12) -0.0085(11) 0.0437(13) -0.0150(14)
C26 0.0894(15) 0.0715(14) 0.0593(12) 0.0214(10) 0.0249(11) 0.0055(12)
C27 0.0314(7) 0.0323(8) 0.0261(7) 0.0009(6) 0.0065(6) -0.0010(6)
C28 0.0325(7) 0.0286(7) 0.0371(8) 0.0018(6) 0.0078(6) 0.0001(6)
C29 0.0420(9) 0.0281(8) 0.0471(9) 0.0021(6) 0.0164(7) -0.0006(6)
C30 0.0620(11) 0.0589(11) 0.0490(10) -0.0032(8) 0.0196(9) 0.0088(9)
C31 0.0994(17) 0.0749(14) 0.0603(12) -0.0109(11) 0.0380(12) 0.0083(13)
C32 0.113(2) 0.0682(14) 0.0951(18) -0.0010(13) 0.0660(16) 0.0263(14)
C33 0.0741(14) 0.0782(15) 0.1057(19) 0.0197(13) 0.0472(14) 0.0362(12)
C34 0.0473(10) 0.0623(12) 0.0657(11) 0.0112(9) 0.0233(9) 0.0139(9)
C35 0.0333(8) 0.0349(8) 0.0393(8) 0.0036(6) 0.0072(6) 0.0022(6)
C36 0.0395(8) 0.0357(8) 0.0475(9) 0.0060(7) 0.0144(7) -0.0034(7)
C37 0.0410(9) 0.0408(9) 0.0501(9) 0.0119(7) 0.0203(7) 0.0095(7)
C38 0.0499(11) 0.0636(12) 0.0649(12) 0.0099(10) 0.0028(9) 0.0055(9)
C39 0.0584(13) 0.122(2) 0.0706(14) 0.0146(15) -0.0048(11) 0.0125(14)
C40 0.0648(15) 0.148(3) 0.0756(16) 0.0556(18) 0.0264(13) 0.0492(17)
C41 0.0841(16) 0.0824(16) 0.0956(17) 0.0583(14) 0.0599(15) 0.0512(14)
C42 0.0659(12) 0.0450(10) 0.0719(12) 0.0190(9) 0.0413(10) 0.0188(9)

loop_
_atom_type_symbol
_atom_type_description
_atom_type_scat_dispersion_real
_atom_type_scat_dispersion_imag
_atom_type_scat_source
C C 0.0033 0.0016 'International Tables Vol C Tables 4.2.6.8 and 6.1.1.4'
H H 0.0000 0.0000 'International Tables Vol C Tables 4.2.6.8 and 6.1.1.4'
N N 0.0061 0.0033 'International Tables Vol C Tables 4.2.6.8 and 6.1.1.4'
O O 0.0106 0.0060 'International Tables Vol C Tables 4.2.6.8 and 6.1.1.4'

loop_
_geom_angle_atom_site_label_1
_geom_angle_atom_site_label_2
_geom_angle_atom_site_label_3
_geom_angle
_geom_angle_site_symmetry_1
_geom_angle_site_symmetry_3
C27 N1 C2 109.57(11) . .
C27 N1 C3 127.66(11) . .
C2 N1 C3 122.77(12) . .
C27 N2 C1 109.59(11) . .
C27 N2 C15 125.40(12) . .
C1 N2 C15 124.10(12) . .
C2 C1 N2 107.75(13) . .
C2 C1 H1 126.1 . .
N2 C1 H1 126.1 . .
C1 C2 N1 107.59(13) . .
C1 C2 H2 126.2 . .
N1 C2 H2 126.2 . .
C4 C3 C11 123.30(14) . .
C4 C3 N1 118.83(13) . .
C11 C3 N1 117.84(13) . .
C8 C4 C3 116.70(15) . .
C8 C4 C5 120.15(15) . .
C3 C4 C5 122.98(14) . .
C4 C5 C7 112.74(15) . .
C4 C5 C6 110.06(17) . .
C7 C5 C6 111.60(19) . .
C4 C5 H5 107.4 . .
C7 C5 H5 107.4 . .
C6 C5 H5 107.4 . .
C5 C6 H6A 109.5 . .
C5 C6 H6B 109.5 . .
H6A C6 H6B 109.5 . .
C5 C6 H6C 109.5 . .
H6A C6 H6C 109.5 . .
H6B C6 H6C 109.5 . .
C5 C7 H7A 109.5 . .
C5 C7 H7B 109.5 . .
H7A C7 H7B 109.5 . .
C5 C7 H7C 109.5 . .
H7A C7 H7C 109.5 . .
H7B C7 H7C 109.5 . .
C9 C8 C4 121.53(17) . .
C9 C8 H8 119.2 . .
C4 C8 H8 119.2 . .
C10 C9 C8 120.26(17) . .
C10 C9 H9 119.9 . .
C8 C9 H9 119.9 . .
C9 C10 C11 121.42(17) . .
C9 C10 H10 119.3 . .
C11 C10 H10 119.3 . .
C10 C11 C3 116.75(15) . .
C10 C11 C12 119.58(15) . .
C3 C11 C12 123.63(14) . .
C11 C12 C14 112.52(16) . .
C11 C12 C13 110.68(15) . .
C14 C12 C13 110.53(16) . .
C11 C12 H12 107.6 . .
C14 C12 H12 107.6 . .
C13 C12 H12 107.6 . .
C12 C13 H13A 109.5 . .
C12 C13 H13B 109.5 . .
H13A C13 H13B 109.5 . .
C12 C13 H13C 109.5 . .
H13A C13 H13C 109.5 . .
H13B C13 H13C 109.5 . .
C12 C14 H14A 109.5 . .
C12 C14 H14B 109.5 . .
H14A C14 H14B 109.5 . .
C12 C14 H14C 109.5 . .
H14A C14 H14C 109.5 . .
H14B C14 H14C 109.5 . .
C16 C15 C20 122.83(14) . .
C16 C15 N2 118.57(13) . .
C20 C15 N2 118.54(13) . .
C17 C16 C15 117.11(16) . .
C17 C16 C24 119.31(15) . .
C15 C16 C24 123.39(14) . .
C18 C17 C16 121.31(17) . .
C18 C17 H17 119.3 . .
C16 C17 H17 119.3 . .
C17 C18 C19 120.35(17) . .
C17 C18 H18 119.8 . .
C19 C18 H18 119.8 . .
C18 C19 C20 121.85(18) . .
C18 C19 H19 119.1 . .
C20 C19 H19 119.1 . .
C19 C20 C15 116.48(15) . .
C19 C20 C21 120.78(15) . .
C15 C20 C21 122.70(14) . .
C20 C21 C22 113.26(17) . .
C20 C21 C23 111.14(15) . .
C22 C21 C23 109.76(17) . .
C20 C21 H21 107.5 . .
C22 C21 H21 107.5 . .
C23 C21 H21 107.5 . .
C21 C22 H22A 109.5 . .
C21 C22 H22B 109.5 . .
H22A C22 H22B 109.5 . .
C21 C22 H22C 109.5 . .
H22A C22 H22C 109.5 . .
H22B C22 H22C 109.5 . .
C21 C23 H23A 109.5 . .
C21 C23 H23B 109.5 . .
H23A C23 H23B 109.5 . .
C21 C23 H23C 109.5 . .
H23A C23 H23C 109.5 . .
H23B C23 H23C 109.5 . .
C16 C24 C25 114.06(17) . .
C16 C24 C26 109.07(16) . .
C25 C24 C26 109.48(16) . .
C16 C24 H24 108.0 . .
C25 C24 H24 108.0 . .
C26 C24 H24 108.0 . .
C24 C25 H25A 109.5 . .
C24 C25 H25B 109.5 . .
H25A C25 H25B 109.5 . .
C24 C25 H25C 109.5 . .
H25A C25 H25C 109.5 . .
H25B C25 H25C 109.5 . .
C24 C26 H26A 109.5 . .
C24 C26 H26B 109.5 . .
H26A C26 H26B 109.5 . .
C24 C26 H26C 109.5 . .
H26A C26 H26C 109.5 . .
H26B C26 H26C 109.5 . .
N2 C27 N1 105.46(11) . .
N2 C27 C28 126.18(12) . .
N1 C27 C28 128.32(12) . .
C35 C28 C27 118.76(13) . .
C35 C28 C29 121.26(13) . .
C27 C28 C29 119.93(12) . .
C30 C29 C34 116.84(15) . .
C30 C29 C28 121.90(14) . .
C34 C29 C28 121.16(14) . .
C31 C30 C29 121.62(18) . .
C31 C30 H30 119.2 . .
C29 C30 H30 119.2 . .
C32 C31 C30 120.6(2) . .
C32 C31 H31 119.7 . .
C30 C31 H31 119.7 . .
C31 C32 C33 119.13(19) . .
C31 C32 H32 120.4 . .
C33 C32 H32 120.4 . .
C32 C33 C34 120.7(2) . .
C32 C33 H33 119.7 . .
C34 C33 H33 119.7 . .
C33 C34 C29 121.05(19) . .
C33 C34 H34 119.5 . .
C29 C34 H34 119.5 . .
O1 C35 C28 126.65(14) . .
O1 C35 C36 113.53(13) . .
C28 C35 C36 119.77(13) . .
O2 C36 C37 121.52(15) . .
O2 C36 C35 119.96(14) . .
C37 C36 C35 118.10(14) . .
C38 C37 C42 118.77(17) . .
C38 C37 C36 121.71(15) . .
C42 C37 C36 119.51(16) . .
C37 C38 C39 119.7(2) . .
C37 C38 H38 120.1 . .
C39 C38 H38 120.1 . .
C40 C39 C38 120.7(3) . .
C40 C39 H39 119.7 . .
C38 C39 H39 119.7 . .
C41 C40 C39 120.1(2) . .
C41 C40 H40 119.9 . .
C39 C40 H40 119.9 . .
C40 C41 C42 120.1(2) . .
C40 C41 H41 120.0 . .
C42 C41 H41 120.0 . .
C41 C42 C37 120.6(2) . .
C41 C42 H42 119.7 . .
C37 C42 H42 119.7 . .

loop_
_geom_bond_atom_site_label_1
_geom_bond_atom_site_label_2
_geom_bond_distance
_geom_bond_site_symmetry_2
O1 C35 1.2512(18) .
O2 C36 1.2116(19) .
N1 C27 1.3632(17) .
N1 C2 1.3866(18) .
N1 C3 1.4522(18) .
N2 C27 1.3626(17) .
N2 C1 1.3844(18) .
N2 C15 1.4510(18) .
C1 C2 1.328(2) .
C1 H1 0.9300 .
C2 H2 0.9300 .
C3 C4 1.394(2) .
C3 C11 1.400(2) .
C4 C8 1.392(2) .
C4 C5 1.513(2) .
C5 C7 1.514(3) .
C5 C6 1.515(3) .
C5 H5 0.9800 .
C6 H6A 0.9600 .
C6 H6B 0.9600 .
C6 H6C 0.9600 .
C7 H7A 0.9600 .
C7 H7B 0.9600 .
C7 H7C 0.9600 .
C8 C9 1.373(3) .
C8 H8 0.9300 .
C9 C10 1.372(3) .
C9 H9 0.9300 .
C10 C11 1.391(2) .
C10 H10 0.9300 .
C11 C12 1.515(2) .
C12 C14 1.527(3) .
C12 C13 1.529(3) .
C12 H12 0.9800 .
C13 H13A 0.9600 .
C13 H13B 0.9600 .
C13 H13C 0.9600 .
C14 H14A 0.9600 .
C14 H14B 0.9600 .
C14 H14C 0.9600 .
C15 C16 1.398(2) .
C15 C20 1.405(2) .
C16 C17 1.391(2) .
C16 C24 1.513(2) .
C17 C18 1.363(3) .
C17 H17 0.9300 .
C18 C19 1.377(3) .
C18 H18 0.9300 .
C19 C20 1.383(2) .
C19 H19 0.9300 .
C20 C21 1.525(2) .
C21 C22 1.529(3) .
C21 C23 1.529(3) .
C21 H21 0.9800 .
C22 H22A 0.9600 .
C22 H22B 0.9600 .
C22 H22C 0.9600 .
C23 H23A 0.9600 .
C23 H23B 0.9600 .
C23 H23C 0.9600 .
C24 C25 1.528(3) .
C24 C26 1.533(3) .
C24 H24 0.9800 .
C25 H25A 0.9600 .
C25 H25B 0.9600 .
C25 H25C 0.9600 .
C26 H26A 0.9600 .
C26 H26B 0.9600 .
C26 H26C 0.9600 .
C27 C28 1.4341(19) .
C28 C35 1.402(2) .
C28 C29 1.484(2) .
C29 C30 1.388(2) .
C29 C34 1.390(2) .
C30 C31 1.379(3) .
C30 H30 0.9300 .
C31 C32 1.362(3) .
C31 H31 0.9300 .
C32 C33 1.370(3) .
C32 H32 0.9300 .
C33 C34 1.385(3) .
C33 H33 0.9300 .
C34 H34 0.9300 .
C35 C36 1.533(2) .
C36 C37 1.488(2) .
C37 C38 1.379(3) .
C37 C42 1.386(2) .
C38 C39 1.386(3) .
C38 H38 0.9300 .
C39 C40 1.362(4) .
C39 H39 0.9300 .
C40 C41 1.360(4) .
C40 H40 0.9300 .
C41 C42 1.378(3) .
C41 H41 0.9300 .
C42 H42 0.9300 .

loop_
_geom_torsion_atom_site_label_1
_geom_torsion_atom_site_label_2
_geom_torsion_atom_site_label_3
_geom_torsion_atom_site_label_4
_geom_torsion
_geom_torsion_site_symmetry_1
_geom_torsion_site_symmetry_2
_geom_torsion_site_symmetry_3
_geom_torsion_site_symmetry_4
C27 N2 C1 C2 1.39(17) . . . .
C15 N2 C1 C2 -168.17(13) . . . .
N2 C1 C2 N1 -0.26(17) . . . .
C27 N1 C2 C1 -0.96(16) . . . .
C3 N1 C2 C1 179.10(13) . . . .
C27 N1 C3 C4 -74.88(18) . . . .
C2 N1 C3 C4 105.05(16) . . . .
C27 N1 C3 C11 107.20(16) . . . .
C2 N1 C3 C11 -72.87(17) . . . .
C11 C3 C4 C8 -2.1(2) . . . .
N1 C3 C4 C8 -179.95(14) . . . .
C11 C3 C4 C5 173.20(15) . . . .
N1 C3 C4 C5 -4.6(2) . . . .
C8 C4 C5 C7 -52.4(2) . . . .
C3 C4 C5 C7 132.46(19) . . . .
C8 C4 C5 C6 73.0(2) . . . .
C3 C4 C5 C6 -102.2(2) . . . .
C3 C4 C8 C9 0.5(3) . . . .
C5 C4 C8 C9 -175.00(17) . . . .
C4 C8 C9 C10 1.1(3) . . . .
C8 C9 C10 C11 -1.0(3) . . . .
C9 C10 C11 C3 -0.5(3) . . . .
C9 C10 C11 C12 177.24(17) . . . .
C4 C3 C11 C10 2.2(2) . . . .
N1 C3 C11 C10 180.00(13) . . . .
C4 C3 C11 C12 -175.50(15) . . . .
N1 C3 C11 C12 2.3(2) . . . .
C10 C11 C12 C14 53.2(2) . . . .
C3 C11 C12 C14 -129.18(17) . . . .
C10 C11 C12 C13 -71.0(2) . . . .
C3 C11 C12 C13 106.60(18) . . . .
C27 N2 C15 C16 119.13(15) . . . .
C1 N2 C15 C16 -72.96(19) . . . .
C27 N2 C15 C20 -63.58(19) . . . .
C1 N2 C15 C20 104.33(16) . . . .
C20 C15 C16 C17 2.6(2) . . . .
N2 C15 C16 C17 179.77(15) . . . .
C20 C15 C16 C24 -172.42(15) . . . .
N2 C15 C16 C24 4.7(2) . . . .
C15 C16 C17 C18 -0.7(3) . . . .
C24 C16 C17 C18 174.5(2) . . . .
C16 C17 C18 C19 -1.1(4) . . . .
C17 C18 C19 C20 1.2(3) . . . .
C18 C19 C20 C15 0.6(3) . . . .
C18 C19 C20 C21 -177.09(19) . . . .
C16 C15 C20 C19 -2.6(2) . . . .
N2 C15 C20 C19 -179.72(15) . . . .
C16 C15 C20 C21 175.12(15) . . . .
N2 C15 C20 C21 -2.0(2) . . . .
C19 C20 C21 C22 -21.5(2) . . . .
C15 C20 C21 C22 160.89(17) . . . .
C19 C20 C21 C23 102.6(2) . . . .
C15 C20 C21 C23 -75.0(2) . . . .
C17 C16 C24 C25 49.9(2) . . . .
C15 C16 C24 C25 -135.16(18) . . . .
C17 C16 C24 C26 -72.8(2) . . . .
C15 C16 C24 C26 102.10(19) . . . .
C1 N2 C27 N1 -1.93(15) . . . .
C15 N2 C27 N1 167.47(12) . . . .
C1 N2 C27 C28 175.96(13) . . . .
C15 N2 C27 C28 -14.6(2) . . . .
C2 N1 C27 N2 1.77(14) . . . .
C3 N1 C27 N2 -178.29(12) . . . .
C2 N1 C27 C28 -176.06(13) . . . .
C3 N1 C27 C28 3.9(2) . . . .
N2 C27 C28 C35 136.16(14) . . . .
N1 C27 C28 C35 -46.4(2) . . . .
N2 C27 C28 C29 -41.3(2) . . . .
N1 C27 C28 C29 136.13(15) . . . .
C35 C28 C29 C30 131.10(17) . . . .
C27 C28 C29 C30 -51.5(2) . . . .
C35 C28 C29 C34 -45.1(2) . . . .
C27 C28 C29 C34 132.30(16) . . . .
C34 C29 C30 C31 2.2(3) . . . .
C28 C29 C30 C31 -174.12(17) . . . .
C29 C30 C31 C32 -0.2(3) . . . .
C30 C31 C32 C33 -1.0(4) . . . .
C31 C32 C33 C34 0.2(4) . . . .
C32 C33 C34 C29 1.8(3) . . . .
C30 C29 C34 C33 -3.0(3) . . . .
C28 C29 C34 C33 173.38(18) . . . .
C27 C28 C35 O1 -8.9(2) . . . .
C29 C28 C35 O1 168.50(14) . . . .
C27 C28 C35 C36 168.48(13) . . . .
C29 C28 C35 C36 -14.1(2) . . . .
O1 C35 C36 O2 115.68(17) . . . .
C28 C35 C36 O2 -62.0(2) . . . .
O1 C35 C36 C37 -57.02(18) . . . .
C28 C35 C36 C37 125.28(15) . . . .
O2 C36 C37 C38 174.79(17) . . . .
C35 C36 C37 C38 -12.6(2) . . . .
O2 C36 C37 C42 -6.7(2) . . . .
C35 C36 C37 C42 165.91(14) . . . .
C42 C37 C38 C39 -0.4(3) . . . .
C36 C37 C38 C39 178.17(18) . . . .
C37 C38 C39 C40 -0.8(3) . . . .
C38 C39 C40 C41 1.0(4) . . . .
C39 C40 C41 C42 -0.1(3) . . . .
C40 C41 C42 C37 -1.1(3) . . . .
C38 C37 C42 C41 1.3(2) . . . .
C36 C37 C42 C41 -177.29(15) . . . .
